data_4102117
loop_
_publ_author_name
'Satoshi Takamizawa'
'Ei-ichi Nataka'
'Takamasa Akatsuka'
'Ryosuke Miyake'
'Yoshiki Kakizaki'
'Hirotoshi Takeuchi'
'Goro Maruta'
'Sadamu Takeda'

_publ_section_title
;
 Crystal Transformation and Host Molecular Motions in CO2 Adsorption
 Process of a Metal Benzoate Pyrazine (MII= Rh, Cu)
;
_journal_name_full 'Journal of the American Chemical Society'
_journal_page_first 3783
_journal_page_last 3792
_journal_paper_doi 10.1021/ja9091598
_journal_volume 132
_journal_year 2010
_chemical_formula_sum 'C34 H28 Cu2 N2 O8'
_chemical_formula_weight 719.66
_chemical_name_systematic
; 
 ? 
;
_space_group_IT_number 2
_symmetry_cell_setting triclinic
_symmetry_space_group_name_Hall '-P 1'
_symmetry_space_group_name_H-M 'P -1'
_atom_sites_solution_hydrogens geom
_atom_sites_solution_primary direct
_atom_sites_solution_secondary difmap
_audit_creation_method SHELXL-97
_cell_angle_alpha 81.1410(10)
_cell_angle_beta 82.3020(10)
_cell_angle_gamma 87.7220(10)
_cell_formula_units_Z 2
_cell_length_a 10.2611(6)
_cell_length_b 10.4184(6)
_cell_length_c 15.6335(9)
_cell_measurement_temperature 90
_cell_volume 1636.16(16)
_computing_cell_refinement 'Bruker SMART'
_computing_data_collection 'Bruker SMART'
_computing_data_reduction 'Bruker SAINT'
_computing_molecular_graphics 'Bruker SHELXTL'
_computing_publication_material 'Bruker SHELXTL'
_computing_structure_refinement 'SHELXL-97 (Sheldrick, 1997)'
_computing_structure_solution 'SHELXS-97 (Sheldrick, 1990)'
_diffrn_ambient_temperature 90
_diffrn_detector_area_resol_mean 8.366
_diffrn_measured_fraction_theta_full 0.984
_diffrn_measured_fraction_theta_max 0.984
_diffrn_measurement_device_type 'CCD area detector'
_diffrn_measurement_method 'phi and omega scans'
_diffrn_radiation_monochromator graphite
_diffrn_radiation_source 'fine-focus sealed tube'
_diffrn_radiation_type MoK\a
_diffrn_radiation_wavelength 0.71073
_diffrn_reflns_av_R_equivalents 0.0173
_diffrn_reflns_av_sigmaI/netI 0.0381
_diffrn_reflns_limit_h_max 13
_diffrn_reflns_limit_h_min -7
_diffrn_reflns_limit_k_max 13
_diffrn_reflns_limit_k_min -13
_diffrn_reflns_limit_l_max 20
_diffrn_reflns_limit_l_min -20
_diffrn_reflns_number 12143
_diffrn_reflns_theta_full 28.30
_diffrn_reflns_theta_max 28.30
_diffrn_reflns_theta_min 1.33
_exptl_absorpt_coefficient_mu 1.353
_exptl_absorpt_correction_T_max 0.9479
_exptl_absorpt_correction_T_min 0.6870
_exptl_absorpt_correction_type empirical
_exptl_absorpt_process_details
;
SADABS; sheldrick, 1996
;
_exptl_crystal_colour blue
_exptl_crystal_density_diffrn 1.461
_exptl_crystal_density_method 'not measured'
_exptl_crystal_description plate
_exptl_crystal_F_000 736
_exptl_crystal_size_max 0.30
_exptl_crystal_size_mid 0.08
_exptl_crystal_size_min 0.04
_refine_diff_density_max 1.497
_refine_diff_density_min -0.421
_refine_diff_density_rms 0.096
_refine_ls_extinction_method none
_refine_ls_goodness_of_fit_ref 1.137
_refine_ls_hydrogen_treatment constr
_refine_ls_matrix_type full
_refine_ls_number_parameters 417
_refine_ls_number_reflns 8002
_refine_ls_number_restraints 0
_refine_ls_restrained_S_all 1.137
_refine_ls_R_factor_all 0.0530
_refine_ls_R_factor_gt 0.0432
_refine_ls_shift/su_max 0.000
_refine_ls_shift/su_mean 0.000
_refine_ls_structure_factor_coef Fsqd
_refine_ls_weighting_details 'calc w=1/[\s^2^(Fo^2^)+(0.0415P)^2^+1.4676P] where P=(Fo^2^+2Fc^2^)/3'
_refine_ls_weighting_scheme calc
_refine_ls_wR_factor_gt 0.0963
_refine_ls_wR_factor_ref 0.1049
_reflns_number_gt 6713
_reflns_number_total 8002
_reflns_threshold_expression >2sigma(I)
_cod_data_source_file ja9091598_si_001_18.cif
_cod_data_source_block 304081_3b_90K
_cod_database_code 4102117

loop_
_symmetry_equiv_pos_as_xyz
'x, y, z'
'-x, -y, -z'

loop_
_atom_site_label
_atom_site_type_symbol
_atom_site_fract_x
_atom_site_fract_y
_atom_site_fract_z
_atom_site_U_iso_or_equiv
_atom_site_adp_type
_atom_site_occupancy
_atom_site_symmetry_multiplicity
_atom_site_calc_flag
_atom_site_refinement_flags
_atom_site_disorder_assembly
_atom_site_disorder_group
C1 C 0.5894(3) 0.2980(2) 0.44003(16) 0.0182(5) Uani 1 1 d . . .
C2 C 0.6419(2) 0.1797(2) 0.40240(16) 0.0178(5) Uani 1 1 d . . .
C3 C 0.6524(3) 0.0621(2) 0.45657(17) 0.0202(5) Uani 1 1 d . . .
H3 H 0.6213 0.0551 0.5171 0.024 Uiso 1 1 calc R . .
C4 C 0.7087(3) -0.0457(3) 0.42216(18) 0.0247(6) Uani 1 1 d . . .
H4 H 0.7156 -0.1265 0.4590 0.030 Uiso 1 1 calc R . .
C5 C 0.7545(3) -0.0347(3) 0.33396(18) 0.0262(6) Uani 1 1 d . . .
H5 H 0.7960 -0.1075 0.3110 0.031 Uiso 1 1 calc R . .
C6 C 0.7407(3) 0.0807(3) 0.27899(18) 0.0264(6) Uani 1 1 d . . .
H6 H 0.7701 0.0866 0.2183 0.032 Uiso 1 1 calc R . .
C7 C 0.6834(3) 0.1881(3) 0.31310(17) 0.0225(5) Uani 1 1 d . . .
H7 H 0.6724 0.2675 0.2755 0.027 Uiso 1 1 calc R . .
C8 C 0.2847(3) 0.4596(2) 0.44842(17) 0.0212(5) Uani 1 1 d . . .
C9 C 0.1652(3) 0.4278(3) 0.4121(2) 0.0271(6) Uani 1 1 d . . .
C10 C 0.1576(3) 0.4633(3) 0.3237(2) 0.0363(7) Uani 1 1 d . . .
H10 H 0.2258 0.5123 0.2876 0.044 Uiso 1 1 calc R . .
C11 C 0.0506(4) 0.4275(4) 0.2879(3) 0.0493(10) Uani 1 1 d . . .
H11 H 0.0457 0.4504 0.2271 0.059 Uiso 1 1 calc R . .
C12 C -0.0490(4) 0.3579(4) 0.3413(3) 0.0539(11) Uani 1 1 d . . .
H12 H -0.1224 0.3331 0.3169 0.065 Uiso 1 1 calc R . .
C13 C -0.0433(4) 0.3241(4) 0.4297(3) 0.0488(10) Uani 1 1 d . . .
H13 H -0.1131 0.2777 0.4659 0.059 Uiso 1 1 calc R . .
C14 C 0.0644(3) 0.3580(3) 0.4652(3) 0.0355(7) Uani 1 1 d . . .
H14 H 0.0695 0.3337 0.5258 0.043 Uiso 1 1 calc R . .
C15 C -0.1116(3) -0.0426(2) 0.87241(16) 0.0169(5) Uani 1 1 d . . .
C16 C -0.1761(3) -0.0755(2) 0.79849(16) 0.0180(5) Uani 1 1 d . . .
C17 C -0.1244(3) -0.0329(3) 0.71267(17) 0.0244(6) Uani 1 1 d . . .
H17 H -0.0482 0.0190 0.7004 0.029 Uiso 1 1 calc R . .
C18 C -0.1839(3) -0.0660(3) 0.64462(18) 0.0275(6) Uani 1 1 d . . .
H18 H -0.1480 -0.0372 0.5859 0.033 Uiso 1 1 calc R . .
C19 C -0.2953(3) -0.1408(3) 0.66222(18) 0.0267(6) Uani 1 1 d . . .
H19 H -0.3361 -0.1629 0.6155 0.032 Uiso 1 1 calc R . .
C20 C -0.3477(3) -0.1838(3) 0.74783(19) 0.0268(6) Uani 1 1 d . . .
H20 H -0.4243 -0.2352 0.7597 0.032 Uiso 1 1 calc R . .
C21 C -0.2883(3) -0.1516(3) 0.81605(18) 0.0226(5) Uani 1 1 d . . .
H21 H -0.3240 -0.1814 0.8747 0.027 Uiso 1 1 calc R . .
C22 C 0.1336(3) -0.2075(2) 0.98687(15) 0.0167(5) Uani 1 1 d . . .
C23 C 0.2117(3) -0.3302(2) 0.97428(16) 0.0177(5) Uani 1 1 d . . .
C24 C 0.1600(3) -0.4498(3) 1.01262(19) 0.0242(6) Uani 1 1 d . . .
H24 H 0.0770 -0.4538 1.0480 0.029 Uiso 1 1 calc R . .
C25 C 0.2299(3) -0.5638(3) 0.9990(2) 0.0316(7) Uani 1 1 d . . .
H25 H 0.1943 -0.6457 1.0248 0.038 Uiso 1 1 calc R . .
C26 C 0.3508(3) -0.5577(3) 0.9482(2) 0.0324(7) Uani 1 1 d . . .
H26 H 0.3985 -0.6356 0.9392 0.039 Uiso 1 1 calc R . .
C27 C 0.4031(3) -0.4388(3) 0.9101(2) 0.0315(7) Uani 1 1 d . . .
H27 H 0.4865 -0.4351 0.8752 0.038 Uiso 1 1 calc R . .
C28 C 0.3334(3) -0.3247(3) 0.92321(18) 0.0254(6) Uani 1 1 d . . .
H28 H 0.3691 -0.2430 0.8972 0.030 Uiso 1 1 calc R . .
C29 C 0.2513(3) 0.3517(2) 0.72669(16) 0.0186(5) Uani 1 1 d . . .
H29 H 0.2098 0.4201 0.6920 0.022 Uiso 1 1 calc R . .
C30 C 0.1795(3) 0.2841(2) 0.79931(16) 0.0174(5) Uani 1 1 d . . .
H30 H 0.0886 0.3044 0.8122 0.021 Uiso 1 1 calc R . .
C31 C 0.3636(3) 0.1661(2) 0.83326(15) 0.0156(5) Uani 1 1 d . . .
C32 C 0.4365(3) 0.2307(2) 0.75668(16) 0.0172(5) Uani 1 1 d . . .
C33 C 0.4303(3) 0.0691(3) 0.89543(17) 0.0231(6) Uani 1 1 d . . .
H33A H 0.3687 0.0425 0.9482 0.035 Uiso 1 1 calc R . .
H33B H 0.5071 0.1087 0.9112 0.035 Uiso 1 1 calc R . .
H33C H 0.4587 -0.0071 0.8675 0.035 Uiso 1 1 calc R . .
C34 C 0.5784(3) 0.1960(3) 0.73211(19) 0.0275(6) Uani 1 1 d . . .
H34A H 0.6112 0.2472 0.6759 0.041 Uiso 1 1 calc R . .
H34B H 0.5869 0.1033 0.7273 0.041 Uiso 1 1 calc R . .
H34C H 0.6298 0.2150 0.7770 0.041 Uiso 1 1 calc R . .
Cu1 Cu 0.46098(3) 0.42822(3) 0.574926(19) 0.01700(9) Uani 1 1 d . . .
Cu2 Cu 0.08966(3) 0.06753(3) 0.945388(18) 0.01398(8) Uani 1 1 d . . .
N1 N 0.3793(2) 0.32291(19) 0.70397(13) 0.0177(4) Uani 1 1 d . . .
N2 N 0.2352(2) 0.18986(19) 0.85236(13) 0.0158(4) Uani 1 1 d . . .
O1 O 0.5365(2) 0.28258(17) 0.51802(12) 0.0249(4) Uani 1 1 d . . .
O2 O 0.6035(2) 0.40531(18) 0.39035(12) 0.0275(5) Uani 1 1 d . . .
O3 O 0.3662(2) 0.5329(2) 0.39845(13) 0.0292(5) Uani 1 1 d . . .
O4 O 0.2977(2) 0.4096(2) 0.52572(13) 0.0267(4) Uani 1 1 d . . .
O5 O -0.01092(19) 0.02764(18) 0.85446(11) 0.0212(4) Uani 1 1 d . . .
O6 O -0.16274(19) -0.08880(18) 0.94856(11) 0.0208(4) Uani 1 1 d . . .
O7 O 0.02777(19) -0.21835(17) 1.03818(12) 0.0218(4) Uani 1 1 d . . .
O8 O 0.17938(18) -0.10276(16) 0.94396(12) 0.0200(4) Uani 1 1 d . . .

loop_
_atom_site_aniso_label
_atom_site_aniso_U_11
_atom_site_aniso_U_22
_atom_site_aniso_U_33
_atom_site_aniso_U_23
_atom_site_aniso_U_13
_atom_site_aniso_U_12
C1 0.0184(12) 0.0174(12) 0.0170(11) -0.0001(9) 0.0013(10) 0.0009(10)
C2 0.0164(12) 0.0192(12) 0.0173(11) -0.0045(9) 0.0013(9) -0.0007(10)
C3 0.0235(13) 0.0186(12) 0.0172(12) -0.0017(9) 0.0013(10) -0.0010(10)
C4 0.0306(15) 0.0174(12) 0.0249(13) -0.0028(10) -0.0006(11) 0.0020(11)
C5 0.0312(15) 0.0236(13) 0.0252(14) -0.0122(11) -0.0002(12) 0.0027(12)
C6 0.0316(15) 0.0283(14) 0.0189(13) -0.0083(11) 0.0042(11) -0.0023(12)
C7 0.0252(14) 0.0233(13) 0.0180(12) -0.0020(10) -0.0002(10) -0.0009(11)
C8 0.0245(14) 0.0143(11) 0.0237(13) -0.0056(10) 0.0026(11) 0.0035(10)
C9 0.0246(14) 0.0181(13) 0.0390(16) -0.0067(12) -0.0041(12) 0.0027(11)
C10 0.0318(17) 0.0312(16) 0.048(2) -0.0086(14) -0.0119(15) 0.0031(13)
C11 0.049(2) 0.043(2) 0.062(3) -0.0110(18) -0.030(2) 0.0068(18)
C12 0.036(2) 0.0350(19) 0.099(4) -0.019(2) -0.031(2) -0.0024(16)
C13 0.0268(17) 0.0369(19) 0.084(3) -0.0113(19) -0.0083(19) -0.0042(15)
C14 0.0245(15) 0.0266(15) 0.055(2) -0.0087(14) -0.0004(14) -0.0006(12)
C15 0.0206(12) 0.0129(11) 0.0156(11) -0.0010(9) 0.0003(10) 0.0041(9)
C16 0.0209(13) 0.0163(11) 0.0159(11) -0.0024(9) -0.0013(10) 0.0048(10)
C17 0.0215(13) 0.0326(15) 0.0175(12) -0.0019(11) 0.0012(10) -0.0017(11)
C18 0.0274(15) 0.0393(16) 0.0150(12) -0.0036(11) -0.0013(11) 0.0018(13)
C19 0.0310(15) 0.0277(14) 0.0229(13) -0.0058(11) -0.0082(12) 0.0045(12)
C20 0.0286(15) 0.0232(14) 0.0289(14) -0.0012(11) -0.0066(12) -0.0036(11)
C21 0.0266(14) 0.0199(12) 0.0196(12) 0.0009(10) -0.0014(11) 0.0000(11)
C22 0.0225(13) 0.0150(11) 0.0115(10) -0.0009(9) -0.0005(9) 0.0006(10)
C23 0.0240(13) 0.0148(11) 0.0146(11) -0.0031(9) -0.0027(10) 0.0010(10)
C24 0.0253(14) 0.0178(12) 0.0281(14) -0.0009(11) -0.0022(11) 0.0010(11)
C25 0.0361(17) 0.0133(12) 0.0454(18) -0.0021(12) -0.0088(14) 0.0011(12)
C26 0.0381(17) 0.0216(14) 0.0403(17) -0.0121(13) -0.0103(14) 0.0109(13)
C27 0.0325(16) 0.0274(15) 0.0334(16) -0.0077(12) 0.0016(13) 0.0082(13)
C28 0.0287(15) 0.0178(12) 0.0270(14) -0.0016(11) 0.0026(12) 0.0037(11)
C29 0.0226(13) 0.0125(11) 0.0160(11) 0.0042(9) 0.0057(10) 0.0028(9)
C30 0.0193(12) 0.0159(11) 0.0144(11) -0.0015(9) 0.0065(9) 0.0008(9)
C31 0.0211(12) 0.0120(10) 0.0122(10) -0.0005(8) 0.0022(9) -0.0017(9)
C32 0.0180(12) 0.0146(11) 0.0165(11) 0.0004(9) 0.0041(9) -0.0003(9)
C33 0.0227(13) 0.0244(13) 0.0184(12) 0.0061(10) 0.0005(10) -0.0001(11)
C34 0.0230(14) 0.0257(14) 0.0262(14) 0.0076(11) 0.0090(11) 0.0047(11)
Cu1 0.02015(17) 0.01347(15) 0.01368(15) 0.00176(11) 0.00647(12) 0.00079(12)
Cu2 0.01876(16) 0.01118(14) 0.00972(14) 0.00086(10) 0.00376(11) -0.00078(11)
N1 0.0222(11) 0.0121(9) 0.0151(10) 0.0013(8) 0.0070(8) 0.0003(8)
N2 0.0209(11) 0.0122(9) 0.0122(9) -0.0006(7) 0.0035(8) -0.0004(8)
O1 0.0363(11) 0.0157(9) 0.0170(9) 0.0010(7) 0.0114(8) 0.0041(8)
O2 0.0428(12) 0.0167(9) 0.0174(9) 0.0008(7) 0.0113(9) 0.0032(8)
O3 0.0269(11) 0.0315(11) 0.0254(10) 0.0084(8) -0.0023(8) -0.0083(9)
O4 0.0232(10) 0.0301(11) 0.0230(10) 0.0035(8) 0.0036(8) -0.0036(8)
O5 0.0241(10) 0.0252(10) 0.0129(8) 0.0003(7) 0.0003(7) -0.0056(8)
O6 0.0263(10) 0.0221(9) 0.0125(8) -0.0001(7) 0.0023(7) -0.0057(8)
O7 0.0262(10) 0.0141(8) 0.0204(9) 0.0019(7) 0.0080(8) 0.0010(7)
O8 0.0242(10) 0.0124(8) 0.0196(9) 0.0012(7) 0.0066(7) 0.0008(7)

loop_
_atom_type_symbol
_atom_type_description
_atom_type_scat_dispersion_real
_atom_type_scat_dispersion_imag
_atom_type_scat_source
C C 0.0033 0.0016 'International Tables Vol C Tables 4.2.6.8 and 6.1.1.4'
H H 0.0000 0.0000 'International Tables Vol C Tables 4.2.6.8 and 6.1.1.4'
N N 0.0061 0.0033 'International Tables Vol C Tables 4.2.6.8 and 6.1.1.4'
O O 0.0106 0.0060 'International Tables Vol C Tables 4.2.6.8 and 6.1.1.4'
Cu Cu 0.3201 1.2651 'International Tables Vol C Tables 4.2.6.8 and 6.1.1.4'

loop_
_geom_angle_atom_site_label_1
_geom_angle_atom_site_label_2
_geom_angle_atom_site_label_3
_geom_angle
_geom_angle_site_symmetry_1
_geom_angle_site_symmetry_3
_geom_angle_publ_flag
O1 C1 O2 125.6(2) . . ?
O1 C1 C2 117.8(2) . . ?
O2 C1 C2 116.7(2) . . ?
C3 C2 C7 119.8(2) . . ?
C3 C2 C1 120.1(2) . . ?
C7 C2 C1 120.1(2) . . ?
C2 C3 C4 119.9(2) . . ?
C5 C4 C3 119.7(3) . . ?
C6 C5 C4 120.8(3) . . ?
C5 C6 C7 119.5(3) . . ?
C6 C7 C2 120.1(3) . . ?
O3 C8 O4 125.3(3) . . ?
O3 C8 C9 116.8(2) . . ?
O4 C8 C9 117.9(3) . . ?
C10 C9 C14 120.0(3) . . ?
C10 C9 C8 119.4(3) . . ?
C14 C9 C8 120.5(3) . . ?
C9 C10 C11 120.1(4) . . ?
C12 C11 C10 119.3(4) . . ?
C13 C12 C11 120.9(4) . . ?
C12 C13 C14 119.8(4) . . ?
C13 C14 C9 119.8(4) . . ?
O6 C15 O5 125.3(2) . . ?
O6 C15 C16 116.5(2) . . ?
O5 C15 C16 118.2(2) . . ?
C17 C16 C21 119.6(2) . . ?
C17 C16 C15 120.7(2) . . ?
C21 C16 C15 119.7(2) . . ?
C16 C17 C18 120.1(3) . . ?
C19 C18 C17 120.1(3) . . ?
C18 C19 C20 120.2(3) . . ?
C21 C20 C19 120.0(3) . . ?
C20 C21 C16 120.0(3) . . ?
O7 C22 O8 125.7(2) . . ?
O7 C22 C23 117.4(2) . . ?
O8 C22 C23 116.9(2) . . ?
C28 C23 C24 119.9(2) . . ?
C28 C23 C22 120.5(2) . . ?
C24 C23 C22 119.6(2) . . ?
C23 C24 C25 119.9(3) . . ?
C26 C25 C24 120.0(3) . . ?
C25 C26 C27 120.4(3) . . ?
C26 C27 C28 119.9(3) . . ?
C23 C28 C27 120.0(3) . . ?
N1 C29 C30 121.3(2) . . ?
N2 C30 C29 121.5(2) . . ?
N2 C31 C32 121.3(2) . . ?
N2 C31 C33 118.5(2) . . ?
C32 C31 C33 120.2(2) . . ?
N1 C32 C31 120.4(2) . . ?
N1 C32 C34 118.7(2) . . ?
C31 C32 C34 120.9(2) . . ?
O3 Cu1 O1 90.39(9) 2_666 . ?
O3 Cu1 O2 88.43(9) 2_666 2_666 ?
O1 Cu1 O2 168.71(8) . 2_666 ?
O3 Cu1 O4 168.71(8) 2_666 . ?
O1 Cu1 O4 88.48(9) . . ?
O2 Cu1 O4 90.48(9) 2_666 . ?
O3 Cu1 N1 99.26(8) 2_666 . ?
O1 Cu1 N1 100.28(7) . . ?
O2 Cu1 N1 90.99(7) 2_666 . ?
O4 Cu1 N1 91.99(8) . . ?
O3 Cu1 Cu1 83.16(6) 2_666 2_666 ?
O1 Cu1 Cu1 85.12(5) . 2_666 ?
O2 Cu1 Cu1 83.59(6) 2_666 2_666 ?
O4 Cu1 Cu1 85.54(6) . 2_666 ?
N1 Cu1 Cu1 174.02(6) . 2_666 ?
O6 Cu2 O5 168.85(8) 2_557 . ?
O6 Cu2 O8 90.54(8) 2_557 . ?
O5 Cu2 O8 88.61(8) . . ?
O6 Cu2 O7 88.88(8) 2_557 2_557 ?
O5 Cu2 O7 89.79(8) . 2_557 ?
O8 Cu2 O7 168.75(8) . 2_557 ?
O6 Cu2 N2 96.54(8) 2_557 . ?
O5 Cu2 N2 94.58(8) . . ?
O8 Cu2 N2 99.22(7) . . ?
O7 Cu2 N2 92.01(7) 2_557 . ?
O6 Cu2 Cu2 83.93(6) 2_557 2_557 ?
O5 Cu2 Cu2 84.92(5) . 2_557 ?
O8 Cu2 Cu2 83.37(5) . 2_557 ?
O7 Cu2 Cu2 85.39(5) 2_557 2_557 ?
N2 Cu2 Cu2 177.35(6) . 2_557 ?
C32 N1 C29 117.8(2) . . ?
C32 N1 Cu1 128.83(17) . . ?
C29 N1 Cu1 113.13(16) . . ?
C31 N2 C30 117.5(2) . . ?
C31 N2 Cu2 127.74(16) . . ?
C30 N2 Cu2 113.50(17) . . ?
C1 O1 Cu1 122.09(17) . . ?
C1 O2 Cu1 123.61(17) . 2_666 ?
C8 O3 Cu1 124.72(19) . 2_666 ?
C8 O4 Cu1 121.04(18) . . ?
C15 O5 Cu2 122.00(16) . . ?
C15 O6 Cu2 123.79(17) . 2_557 ?
C22 O7 Cu2 121.56(16) . 2_557 ?
C22 O8 Cu2 123.94(17) . . ?

loop_
_geom_bond_atom_site_label_1
_geom_bond_atom_site_label_2
_geom_bond_distance
_geom_bond_site_symmetry_2
_geom_bond_publ_flag
C1 O1 1.255(3) . ?
C1 O2 1.261(3) . ?
C1 C2 1.496(3) . ?
C2 C3 1.388(3) . ?
C2 C7 1.394(3) . ?
C3 C4 1.390(4) . ?
C4 C5 1.385(4) . ?
C5 C6 1.380(4) . ?
C6 C7 1.390(4) . ?
C8 O3 1.258(3) . ?
C8 O4 1.263(3) . ?
C8 C9 1.488(4) . ?
C9 C10 1.386(5) . ?
C9 C14 1.390(4) . ?
C10 C11 1.386(5) . ?
C11 C12 1.382(6) . ?
C12 C13 1.381(6) . ?
C13 C14 1.382(5) . ?
C15 O6 1.265(3) . ?
C15 O5 1.265(3) . ?
C15 C16 1.495(4) . ?
C16 C17 1.386(4) . ?
C16 C21 1.397(4) . ?
C17 C18 1.388(4) . ?
C18 C19 1.383(4) . ?
C19 C20 1.386(4) . ?
C20 C21 1.386(4) . ?
C22 O7 1.259(3) . ?
C22 O8 1.262(3) . ?
C22 C23 1.506(3) . ?
C23 C28 1.388(4) . ?
C23 C24 1.389(4) . ?
C24 C25 1.393(4) . ?
C25 C26 1.380(5) . ?
C26 C27 1.385(4) . ?
C27 C28 1.391(4) . ?
C29 N1 1.348(3) . ?
C29 C30 1.378(3) . ?
C30 N2 1.345(3) . ?
C31 N2 1.333(3) . ?
C31 C32 1.413(3) . ?
C31 C33 1.502(3) . ?
C32 N1 1.337(3) . ?
C32 C34 1.499(4) . ?
Cu1 O3 1.947(2) 2_666 ?
Cu1 O1 1.9576(18) . ?
Cu1 O2 1.9603(18) 2_666 ?
Cu1 O4 1.963(2) . ?
Cu1 N1 2.217(2) . ?
Cu1 Cu1 2.6230(6) 2_666 ?
Cu2 O6 1.9544(18) 2_557 ?
Cu2 O5 1.9666(18) . ?
Cu2 O8 1.9678(17) . ?
Cu2 O7 1.9692(18) 2_557 ?
Cu2 N2 2.229(2) . ?
Cu2 Cu2 2.6277(6) 2_557 ?
O2 Cu1 1.9603(18) 2_666 ?
O3 Cu1 1.947(2) 2_666 ?
O6 Cu2 1.9544(18) 2_557 ?
O7 Cu2 1.9692(18) 2_557 ?

loop_
_geom_torsion_atom_site_label_1
_geom_torsion_atom_site_label_2
_geom_torsion_atom_site_label_3
_geom_torsion_atom_site_label_4
_geom_torsion
_geom_torsion_site_symmetry_1
_geom_torsion_site_symmetry_2
_geom_torsion_site_symmetry_3
_geom_torsion_site_symmetry_4
_geom_torsion_publ_flag
O1 C1 C2 C3 -11.3(4) . . . . ?
O2 C1 C2 C3 168.1(3) . . . . ?
O1 C1 C2 C7 170.3(3) . . . . ?
O2 C1 C2 C7 -10.4(4) . . . . ?
C7 C2 C3 C4 2.3(4) . . . . ?
C1 C2 C3 C4 -176.1(3) . . . . ?
C2 C3 C4 C5 0.3(4) . . . . ?
C3 C4 C5 C6 -2.5(5) . . . . ?
C4 C5 C6 C7 1.8(5) . . . . ?
C5 C6 C7 C2 0.9(4) . . . . ?
C3 C2 C7 C6 -2.9(4) . . . . ?
C1 C2 C7 C6 175.5(3) . . . . ?
O3 C8 C9 C10 9.1(4) . . . . ?
O4 C8 C9 C10 -169.6(3) . . . . ?
O3 C8 C9 C14 -173.8(3) . . . . ?
O4 C8 C9 C14 7.6(4) . . . . ?
C14 C9 C10 C11 -1.1(5) . . . . ?
C8 C9 C10 C11 176.0(3) . . . . ?
C9 C10 C11 C12 1.0(5) . . . . ?
C10 C11 C12 C13 0.1(6) . . . . ?
C11 C12 C13 C14 -1.2(6) . . . . ?
C12 C13 C14 C9 1.1(5) . . . . ?
C10 C9 C14 C13 0.0(5) . . . . ?
C8 C9 C14 C13 -177.1(3) . . . . ?
O6 C15 C16 C17 -177.8(2) . . . . ?
O5 C15 C16 C17 1.7(4) . . . . ?
O6 C15 C16 C21 1.2(3) . . . . ?
O5 C15 C16 C21 -179.3(2) . . . . ?
C21 C16 C17 C18 -0.1(4) . . . . ?
C15 C16 C17 C18 178.9(2) . . . . ?
C16 C17 C18 C19 0.4(4) . . . . ?
C17 C18 C19 C20 -0.4(4) . . . . ?
C18 C19 C20 C21 0.0(4) . . . . ?
C19 C20 C21 C16 0.3(4) . . . . ?
C17 C16 C21 C20 -0.2(4) . . . . ?
C15 C16 C21 C20 -179.3(2) . . . . ?
O7 C22 C23 C28 -175.7(2) . . . . ?
O8 C22 C23 C28 5.2(4) . . . . ?
O7 C22 C23 C24 5.6(4) . . . . ?
O8 C22 C23 C24 -173.4(2) . . . . ?
C28 C23 C24 C25 -0.6(4) . . . . ?
C22 C23 C24 C25 178.1(3) . . . . ?
C23 C24 C25 C26 0.6(5) . . . . ?
C24 C25 C26 C27 -0.2(5) . . . . ?
C25 C26 C27 C28 0.0(5) . . . . ?
C24 C23 C28 C27 0.3(4) . . . . ?
C22 C23 C28 C27 -178.3(3) . . . . ?
C26 C27 C28 C23 0.0(5) . . . . ?
N1 C29 C30 N2 2.6(4) . . . . ?
N2 C31 C32 N1 3.8(4) . . . . ?
C33 C31 C32 N1 -175.8(2) . . . . ?
N2 C31 C32 C34 -175.2(2) . . . . ?
C33 C31 C32 C34 5.2(4) . . . . ?
C31 C32 N1 C29 0.3(4) . . . . ?
C34 C32 N1 C29 179.3(2) . . . . ?
C31 C32 N1 Cu1 -174.01(17) . . . . ?
C34 C32 N1 Cu1 5.0(4) . . . . ?
C30 C29 N1 C32 -3.4(4) . . . . ?
C30 C29 N1 Cu1 171.8(2) . . . . ?
O3 Cu1 N1 C32 -44.9(2) 2_666 . . . ?
O1 Cu1 N1 C32 47.2(2) . . . . ?
O2 Cu1 N1 C32 -133.4(2) 2_666 . . . ?
O4 Cu1 N1 C32 136.0(2) . . . . ?
Cu1 Cu1 N1 C32 -158.4(5) 2_666 . . . ?
O3 Cu1 N1 C29 140.60(18) 2_666 . . . ?
O1 Cu1 N1 C29 -127.30(18) . . . . ?
O2 Cu1 N1 C29 52.03(19) 2_666 . . . ?
O4 Cu1 N1 C29 -38.48(18) . . . . ?
Cu1 Cu1 N1 C29 27.1(7) 2_666 . . . ?
C32 C31 N2 C30 -4.5(3) . . . . ?
C33 C31 N2 C30 175.1(2) . . . . ?
C32 C31 N2 Cu2 161.72(18) . . . . ?
C33 C31 N2 Cu2 -18.6(3) . . . . ?
C29 C30 N2 C31 1.5(4) . . . . ?
C29 C30 N2 Cu2 -166.7(2) . . . . ?
O6 Cu2 N2 C31 66.6(2) 2_557 . . . ?
O5 Cu2 N2 C31 -114.3(2) . . . . ?
O8 Cu2 N2 C31 -25.0(2) . . . . ?
O7 Cu2 N2 C31 155.7(2) 2_557 . . . ?
Cu2 Cu2 N2 C31 166.6(11) 2_557 . . . ?
O6 Cu2 N2 C30 -126.68(17) 2_557 . . . ?
O5 Cu2 N2 C30 52.38(17) . . . . ?
O8 Cu2 N2 C30 141.71(17) . . . . ?
O7 Cu2 N2 C30 -37.57(17) 2_557 . . . ?
Cu2 Cu2 N2 C30 -26.7(13) 2_557 . . . ?
O2 C1 O1 Cu1 1.9(4) . . . . ?
C2 C1 O1 Cu1 -178.90(17) . . . . ?
O3 Cu1 O1 C1 -83.8(2) 2_666 . . . ?
O2 Cu1 O1 C1 0.1(6) 2_666 . . . ?
O4 Cu1 O1 C1 84.9(2) . . . . ?
N1 Cu1 O1 C1 176.7(2) . . . . ?
Cu1 Cu1 O1 C1 -0.7(2) 2_666 . . . ?
O1 C1 O2 Cu1 -2.1(4) . . . 2_666 ?
C2 C1 O2 Cu1 178.64(17) . . . 2_666 ?
O4 C8 O3 Cu1 6.4(4) . . . 2_666 ?
C9 C8 O3 Cu1 -172.15(17) . . . 2_666 ?
O3 C8 O4 Cu1 -5.9(4) . . . . ?
C9 C8 O4 Cu1 172.58(17) . . . . ?
O3 Cu1 O4 C8 1.8(6) 2_666 . . . ?
O1 Cu1 O4 C8 -82.6(2) . . . . ?
O2 Cu1 O4 C8 86.1(2) 2_666 . . . ?
N1 Cu1 O4 C8 177.1(2) . . . . ?
Cu1 Cu1 O4 C8 2.59(19) 2_666 . . . ?
O6 C15 O5 Cu2 3.8(3) . . . . ?
C16 C15 O5 Cu2 -175.66(16) . . . . ?
O6 Cu2 O5 C15 -4.4(5) 2_557 . . . ?
O8 Cu2 O5 C15 81.34(19) . . . . ?
O7 Cu2 O5 C15 -87.5(2) 2_557 . . . ?
N2 Cu2 O5 C15 -179.52(19) . . . . ?
Cu2 Cu2 O5 C15 -2.13(18) 2_557 . . . ?
O5 C15 O6 Cu2 -3.3(4) . . . 2_557 ?
C16 C15 O6 Cu2 176.22(15) . . . 2_557 ?
O8 C22 O7 Cu2 3.1(4) . . . 2_557 ?
C23 C22 O7 Cu2 -175.85(16) . . . 2_557 ?
O7 C22 O8 Cu2 -2.3(4) . . . . ?
C23 C22 O8 Cu2 176.65(16) . . . . ?
O6 Cu2 O8 C22 84.3(2) 2_557 . . . ?
O5 Cu2 O8 C22 -84.5(2) . . . . ?
O7 Cu2 O8 C22 -2.7(5) 2_557 . . . ?
N2 Cu2 O8 C22 -179.0(2) . . . . ?
Cu2 Cu2 O8 C22 0.51(19) 2_557 . . . ?
